data_7062701
loop_
_publ_author_name
'Manna, Priyanka'
'Hasija, Avantika'
'Chopra, Deepak'
'Mahata, Partha'

_publ_section_title
;
 Selective dye sorption and metal ion sensing behaviours of a new Cd-based
 MOF
;
_journal_issue 43
_journal_name_full 'New Journal of Chemistry'
_journal_page_first 19846
_journal_page_last 19855
_journal_paper_doi 10.1039/D3NJ03179A
_journal_volume 47
_journal_year 2023
_chemical_formula_moiety 'C28 H21 Cd N5 O4'
_chemical_formula_sum 'C28 H21 Cd N5 O4'
_chemical_formula_weight 603.90
_space_group_crystal_system orthorhombic
_space_group_IT_number 64
_space_group_name_Hall '-C 2ac 2'
_space_group_name_H-M_alt 'C m c e'
_atom_sites_solution_hydrogens geom
_atom_sites_solution_primary direct
_audit_creation_date 2021-02-19
_audit_creation_method
;
Olex2 1.3
(compiled 2020.11.12 svn.r5f609507 for OlexSys, GUI svn.r6257)
;
_audit_update_record
;
2021-02-19 deposited with the CCDC.	2023-09-08 downloaded from the CCDC.
;
_cell_angle_alpha 90
_cell_angle_beta 90
_cell_angle_gamma 90
_cell_formula_units_Z 8
_cell_length_a 15.0905(10)
_cell_length_b 18.1837(9)
_cell_length_c 28.8807(13)
_cell_measurement_reflns_used 6166
_cell_measurement_temperature 100.15
_cell_measurement_theta_max 22.29
_cell_measurement_theta_min 2.24
_cell_volume 7924.9(7)
_computing_cell_refinement 'Bruker SAINT'
_computing_data_collection 'Bruker APEX2'
_computing_data_reduction 'Bruker SAINT'
_computing_molecular_graphics 'Olex2 1.3 (Dolomanov et al., 2009)'
_computing_publication_material 'Olex2 1.3 (Dolomanov et al., 2009)'
_computing_structure_refinement 'SHELXL 2018/3 (Sheldrick, 2015)'
_computing_structure_solution 'SHELXT 2014/5 (Sheldrick, 2014)'
_diffrn_ambient_temperature 100.15
_diffrn_measured_fraction_theta_full 0.998
_diffrn_measured_fraction_theta_max 0.998
_diffrn_measurement_device_type 'Bruker APEX-II CCD'
_diffrn_measurement_method '\f and \w scans'
_diffrn_radiation_type MoK\a
_diffrn_radiation_wavelength 0.71073
_diffrn_reflns_av_R_equivalents 0.0848
_diffrn_reflns_av_unetI/netI 0.0441
_diffrn_reflns_Laue_measured_fraction_full 0.998
_diffrn_reflns_Laue_measured_fraction_max 0.998
_diffrn_reflns_limit_h_max 17
_diffrn_reflns_limit_h_min -17
_diffrn_reflns_limit_k_max 21
_diffrn_reflns_limit_k_min -21
_diffrn_reflns_limit_l_max 34
_diffrn_reflns_limit_l_min -34
_diffrn_reflns_number 28915
_diffrn_reflns_point_group_measured_fraction_full 0.998
_diffrn_reflns_point_group_measured_fraction_max 0.998
_diffrn_reflns_theta_full 25.027
_diffrn_reflns_theta_max 25.027
_diffrn_reflns_theta_min 1.890
_exptl_absorpt_coefficient_mu 0.580
_exptl_absorpt_correction_T_max 1.0000
_exptl_absorpt_correction_T_min 0.6434
_exptl_absorpt_correction_type numerical
_exptl_absorpt_process_details SADABS-2014/5
_exptl_crystal_colour YELLOW
_exptl_crystal_density_diffrn 1.012
_exptl_crystal_description plate
_exptl_crystal_F_000 2432
_exptl_crystal_size_max 0.442
_exptl_crystal_size_mid 0.226
_exptl_crystal_size_min 0.174
_refine_diff_density_max 1.323
_refine_diff_density_min -1.357
_refine_diff_density_rms 0.119
_refine_ls_extinction_method none
_refine_ls_goodness_of_fit_ref 1.104
_refine_ls_hydrogen_treatment constr
_refine_ls_matrix_type full
_refine_ls_number_parameters 232
_refine_ls_number_reflns 3638
_refine_ls_number_restraints 210
_refine_ls_restrained_S_all 1.104
_refine_ls_R_factor_all 0.0971
_refine_ls_R_factor_gt 0.0875
_refine_ls_shift/su_max 0.001
_refine_ls_shift/su_mean 0.000
_refine_ls_structure_factor_coef Fsqd
_refine_ls_weighting_details 'w=1/[\s^2^(Fo^2^)+(0.0548P)^2^+139.0607P] where P=(Fo^2^+2Fc^2^)/3'
_refine_ls_weighting_scheme calc
_refine_ls_wR_factor_gt 0.1996
_refine_ls_wR_factor_ref 0.2046
_reflns_Friedel_coverage 0.000
_reflns_number_gt 3056
_reflns_number_total 3638
_reflns_threshold_expression 'I > 2\s(I)'
_cod_data_source_file d3nj03179a2.cif
_cod_data_source_block m123
_cod_depositor_comments
;
The following automatic conversions were performed:

data item '_exptl_absorpt_correction_type' value 'NUMERICAL' was
changed to 'numerical' in accordance with the
/home/data/users/saulius/crontab/automatic-downloads/rss-feeds/RSC/lib/dictionaries/cif_core.dic
dictionary named 'cif_core.dic' version 2.4.2 last updated on
2011-04-26.

Automatic conversion script
Id: cif_fix_values 8170 2020-07-09 18:12:32Z antanas 

 Adding full bibliography for 7062701.cif.
;
_cod_original_sg_symbol_Hall '-C 2bc 2'
_cod_database_code 7062701
_shelx_shelxl_version_number 2018/3
_shelx_space_group_comment
;
The symmetry employed for this shelxl refinement is uniquely defined
by the following loop, which should always be used as a source of
symmetry information in preference to the above space-group names.
They are only intended as comments.
;
_shelx_estimated_absorpt_t_max 0.906
_shelx_estimated_absorpt_t_min 0.784
_olex2_refinement_description
;
1. Fixed Uiso
 At 1.2 times of:
  All C(H) groups, All C(H,H) groups, All N(H) groups
2. Uiso/Uaniso restraints and constraints
All non-hydrogen atoms have similar U: within 2A with sigma of 0.006 and sigma
for terminal atoms of 0.016 within 2A
3. Others
 Fixed Sof: C16A(0.5) H16A(0.5) C15A(0.5) H15A(0.5) C15B(0.5) H15B(0.5)
 C16B(0.5) H16B(0.5) C1A(0.5) H1A(0.5) C2A(0.5) H2A(0.5) C1B(0.5) H1B(0.5)
 C2B(0.5) H2B(0.5)
4.a Secondary CH2 refined with riding coordinates:
 C18(H18A,H18B)
4.b Aromatic/amide H refined with riding coordinates:
 N4(H4), C16A(H16A), C15A(H15A), C15B(H15B), C16B(H16B), C20(H20), C21(H21),
 C10(H10), C11(H11), C12(H12), C13(H13), C1A(H1A), C2A(H2A), C1B(H1B), C2B(H2B)
;
_smtbx_masks_void_probe_radius 1.2
_smtbx_masks_void_truncation_radius 1.2
_olex2_submission_special_instructions 'No special instructions were received'

loop_
_space_group_symop_operation_xyz
'x, y, z'
'-x, -y+1/2, z+1/2'
'-x, y+1/2, -z+1/2'
'x, -y, -z'
'x+1/2, y+1/2, z'
'-x+1/2, -y+1, z+1/2'
'-x+1/2, y+1, -z+1/2'
'x+1/2, -y+1/2, -z'
'-x, -y, -z'
'x, y-1/2, -z-1/2'
'x, -y-1/2, z-1/2'
'-x, y, z'
'-x+1/2, -y+1/2, -z'
'x+1/2, y, -z-1/2'
'x+1/2, -y, z-1/2'
'-x+1/2, y+1/2, z'

loop_
_atom_site_label
_atom_site_type_symbol
_atom_site_fract_x
_atom_site_fract_y
_atom_site_fract_z
_atom_site_U_iso_or_equiv
_atom_site_adp_type
_atom_site_occupancy
_atom_site_site_symmetry_order
_atom_site_calc_flag
_atom_site_refinement_flags_posn
_atom_site_refinement_flags_adp
_atom_site_refinement_flags_occupancy
_atom_site_disorder_assembly
_atom_site_disorder_group
Cd1 Cd 0.500000 0.76942(4) 0.55542(2) 0.0460(3) Uani 1 2 d S T P . .
O1 O 0.6027(4) 0.8574(3) 0.53184(18) 0.0533(13) Uani 1 1 d . U . . .
O2 O 0.6621(5) 0.7589(3) 0.5616(2) 0.0687(16) Uani 1 1 d . U . . .
N4 N 0.500000 0.4553(4) 0.7153(3) 0.0473(18) Uani 1 2 d S TU P . .
H4 H 0.500000 0.494512 0.733236 0.057 Uiso 1 2 calc R U P . .
N5 N 0.500000 0.3370(4) 0.6919(2) 0.0444(17) Uani 1 2 d S TU P . .
C6 C 0.500000 0.3848(5) 0.7291(3) 0.0424(18) Uani 1 2 d S TU P . .
C7 C 0.500000 0.4541(5) 0.6669(3) 0.0446(17) Uani 1 2 d S TU P . .
C8 C 0.500000 0.3809(5) 0.6538(3) 0.0453(17) Uani 1 2 d S TU P . .
C14 C 0.500000 0.5228(5) 0.6414(3) 0.0470(18) Uani 1 2 d S TU P . .
C16A C 0.5600(12) 0.6086(8) 0.5891(5) 0.049(2) Uani 0.5 1 d . U P . .
H16A H 0.608963 0.620084 0.569722 0.059 Uiso 0.5 1 calc R U P . .
C15A C 0.5618(12) 0.5410(8) 0.6132(5) 0.049(2) Uani 0.5 1 d . U P . .
H15A H 0.609986 0.508315 0.608401 0.059 Uiso 0.5 1 calc R U P . .
C15B C 0.5788(13) 0.5708(8) 0.6437(5) 0.051(2) Uani 0.5 1 d . U P . .
H15B H 0.629523 0.558139 0.661494 0.062 Uiso 0.5 1 calc R U P . .
C16B C 0.5746(13) 0.6344(8) 0.6186(5) 0.051(2) Uani 0.5 1 d . U P . .
H16B H 0.623557 0.667180 0.619474 0.061 Uiso 0.5 1 calc R U P . .
N2 N 0.500000 0.6532(4) 0.5914(3) 0.0470(18) Uani 1 2 d S TU P . .
C17 C 0.6711(7) 0.8209(4) 0.5440(3) 0.0608(16) Uani 1 1 d . U . . .
C18 C 0.7627(8) 0.8500(5) 0.5354(4) 0.076(2) Uani 1 1 d . U . . .
H18A H 0.793015 0.817156 0.513120 0.091 Uiso 1 1 calc R U . . .
H18B H 0.796383 0.848363 0.564806 0.091 Uiso 1 1 calc R U . . .
C19 C 0.7655(8) 0.9288(5) 0.5165(4) 0.083(2) Uani 1 1 d . U . . .
C20 C 0.7605(9) 0.9398(5) 0.4711(4) 0.092(2) Uani 1 1 d . U . . .
H20 H 0.755516 0.899337 0.450498 0.111 Uiso 1 1 calc R U . . .
C21 C 0.7626(9) 1.0119(6) 0.4542(4) 0.099(3) Uani 1 1 d . U . . .
H21 H 0.761960 1.019869 0.421666 0.119 Uiso 1 1 calc R U . . .
C9 C 0.500000 0.3491(5) 0.6066(3) 0.0527(19) Uani 1 2 d S TU P . .
C10 C 0.500000 0.3884(6) 0.5684(3) 0.058(2) Uani 1 2 d S TU P . .
H10 H 0.500000 0.440524 0.570163 0.069 Uiso 1 2 calc R U P . .
C11 C 0.500000 0.2760(6) 0.6007(4) 0.071(2) Uani 1 2 d S TU P . .
H11 H 0.500000 0.244067 0.626740 0.086 Uiso 1 2 calc R U P . .
C12 C 0.500000 0.3540(6) 0.5254(3) 0.060(2) Uani 1 2 d S TU P . .
H12 H 0.500000 0.384782 0.498813 0.072 Uiso 1 2 calc R U P . .
C13 C 0.500000 0.2470(6) 0.5554(4) 0.075(2) Uani 1 2 d S TU P . .
H13 H 0.500000 0.194947 0.552244 0.089 Uiso 1 2 calc R U P . .
N3 N 0.500000 0.2849(4) 0.5186(3) 0.059(2) Uani 1 2 d S TU P . .
N1 N 0.500000 0.8160(4) 0.6310(3) 0.0408(17) Uani 1 2 d S TU P . .
C3 C 0.500000 0.8610(5) 0.7238(3) 0.0386(19) Uani 1 2 d S TU P . .
C1A C 0.5343(9) 0.8801(7) 0.6439(4) 0.041(2) Uani 0.5 1 d . U P . .
H1A H 0.560310 0.910173 0.620673 0.050 Uiso 0.5 1 calc R U P . .
C2A C 0.5347(10) 0.9057(7) 0.6887(4) 0.041(2) Uani 0.5 1 d . U P . .
H2A H 0.558044 0.952922 0.695700 0.049 Uiso 0.5 1 calc R U P . .
C1B C 0.5368(10) 0.7747(7) 0.6656(4) 0.043(2) Uani 0.5 1 d . U P . .
H1B H 0.564670 0.729551 0.657590 0.052 Uiso 0.5 1 calc R U P . .
C2B C 0.5353(9) 0.7952(7) 0.7111(4) 0.041(2) Uani 0.5 1 d . U P . .
H2B H 0.559147 0.763396 0.734029 0.050 Uiso 0.5 1 calc R U P . .

loop_
_atom_site_aniso_label
_atom_site_aniso_U_11
_atom_site_aniso_U_22
_atom_site_aniso_U_33
_atom_site_aniso_U_23
_atom_site_aniso_U_13
_atom_site_aniso_U_12
Cd1 0.0948(7) 0.0246(4) 0.0187(4) -0.0008(3) 0.000 0.000
O1 0.069(4) 0.042(3) 0.049(3) 0.006(2) 0.003(3) -0.004(3)
O2 0.098(4) 0.035(3) 0.074(4) 0.004(2) 0.012(3) -0.004(3)
N4 0.085(5) 0.031(3) 0.026(3) 0.001(3) 0.000 0.000
N5 0.086(5) 0.030(3) 0.017(3) 0.007(3) 0.000 0.000
C6 0.081(5) 0.027(3) 0.019(3) 0.001(3) 0.000 0.000
C7 0.085(4) 0.030(3) 0.019(3) 0.007(3) 0.000 0.000
C8 0.093(4) 0.028(3) 0.015(3) 0.007(3) 0.000 0.000
C14 0.083(5) 0.028(3) 0.030(3) 0.004(3) 0.000 0.000
C16A 0.082(5) 0.030(4) 0.035(4) 0.007(3) 0.005(3) 0.002(3)
C15A 0.082(5) 0.029(4) 0.037(4) 0.006(3) 0.005(3) 0.001(3)
C15B 0.084(5) 0.032(4) 0.039(4) 0.010(3) 0.000(3) -0.001(3)
C16B 0.083(5) 0.031(4) 0.038(4) 0.008(3) -0.001(3) -0.001(3)
N2 0.085(5) 0.025(3) 0.031(3) 0.001(3) 0.000 0.000
C17 0.083(4) 0.036(3) 0.063(3) 0.004(3) 0.011(3) 0.001(3)
C18 0.092(5) 0.042(3) 0.095(4) 0.010(3) 0.012(4) 0.002(4)
C19 0.102(5) 0.040(3) 0.107(5) 0.006(4) 0.019(5) 0.003(4)
C20 0.126(6) 0.046(4) 0.105(5) 0.002(4) 0.037(5) 0.001(4)
C21 0.136(7) 0.057(5) 0.103(6) 0.002(5) 0.048(6) 0.004(5)
C9 0.112(5) 0.029(3) 0.016(3) 0.003(3) 0.000 0.000
C10 0.121(6) 0.031(4) 0.021(3) -0.004(3) 0.000 0.000
C11 0.145(6) 0.038(4) 0.030(4) 0.005(3) 0.000 0.000
C12 0.126(6) 0.032(4) 0.023(3) -0.005(3) 0.000 0.000
C13 0.153(6) 0.033(4) 0.038(4) 0.002(3) 0.000 0.000
N3 0.130(6) 0.025(3) 0.024(3) -0.003(3) 0.000 0.000
N1 0.063(4) 0.030(3) 0.030(3) -0.006(3) 0.000 0.000
C3 0.061(5) 0.032(4) 0.023(3) -0.007(3) 0.000 0.000
C1A 0.068(5) 0.030(4) 0.027(4) -0.002(4) 0.002(4) -0.004(4)
C2A 0.067(5) 0.030(4) 0.026(4) -0.007(4) 0.000(4) -0.005(4)
C1B 0.065(5) 0.036(4) 0.028(4) -0.009(4) -0.005(4) 0.003(4)
C2B 0.064(5) 0.034(4) 0.026(4) -0.006(4) -0.006(4) 0.004(4)

loop_
_atom_type_symbol
_atom_type_description
_atom_type_scat_dispersion_real
_atom_type_scat_dispersion_imag
_atom_type_scat_source
C C 0.0033 0.0016 'International Tables Vol C Tables 4.2.6.8 and 6.1.1.4'
H H 0.0000 0.0000 'International Tables Vol C Tables 4.2.6.8 and 6.1.1.4'
Cd Cd -0.8075 1.2024 'International Tables Vol C Tables 4.2.6.8 and 6.1.1.4'
N N 0.0061 0.0033 'International Tables Vol C Tables 4.2.6.8 and 6.1.1.4'
O O 0.0106 0.0060 'International Tables Vol C Tables 4.2.6.8 and 6.1.1.4'

loop_
_geom_angle_atom_site_label_1
_geom_angle_atom_site_label_2
_geom_angle_atom_site_label_3
_geom_angle
_geom_angle_site_symmetry_1
_geom_angle_site_symmetry_3
_geom_angle_publ_flag
O1 Cd1 O1 83.4(3) 12_655 . ?
O1 Cd1 O2 137.44(19) . 12_655 ?
O1 Cd1 O2 137.44(19) 12_655 . ?
O1 Cd1 O2 54.09(19) 12_655 12_655 ?
O1 Cd1 O2 54.09(19) . . ?
O1 Cd1 N2 138.19(15) 12_655 . ?
O1 Cd1 N2 138.19(15) . . ?
O1 Cd1 N3 91.3(2) . 9_666 ?
O1 Cd1 N3 91.3(2) 12_655 9_666 ?
O1 Cd1 N1 91.4(2) . . ?
O1 Cd1 N1 91.37(19) 12_655 . ?
O2 Cd1 O2 167.7(3) 12_655 . ?
N2 Cd1 O2 84.13(13) . 12_655 ?
N2 Cd1 O2 84.13(13) . . ?
N3 Cd1 O2 91.92(15) 9_666 12_655 ?
N3 Cd1 O2 91.92(15) 9_666 . ?
N3 Cd1 N2 91.4(3) 9_666 . ?
N1 Cd1 O2 87.72(15) . . ?
N1 Cd1 O2 87.72(15) . 12_655 ?
N1 Cd1 N2 85.0(3) . . ?
N1 Cd1 N3 176.4(3) . 9_666 ?
C17 O1 Cd1 95.7(5) . . ?
C17 O2 Cd1 90.4(6) . . ?
C6 N4 H4 126.9 . . ?
C6 N4 C7 106.2(8) . . ?
C7 N4 H4 126.9 . . ?
C8 N5 C6 105.0(7) . . ?
N4 C6 N5 111.8(8) . . ?
N4 C6 C3 124.7(8) . 10_557 ?
N5 C6 C3 123.4(8) . 10_557 ?
N4 C7 C14 119.6(9) . . ?
C8 C7 N4 106.8(8) . . ?
C8 C7 C14 133.6(8) . . ?
N5 C8 C7 110.1(8) . . ?
N5 C8 C9 121.0(8) . . ?
C7 C8 C9 128.8(8) . . ?
C7 C14 C15B 119.1(7) . 12_655 ?
C7 C14 C15B 119.1(7) . . ?
C15A C14 C7 123.1(9) . . ?
C15A C14 C7 123.1(9) 12_655 . ?
C15A C14 C15A 93.3(16) 12_655 . ?
C15A C14 C15B 117.4(11) 12_655 . ?
C15A C14 C15B 117.4(11) . 12_655 ?
C15B C14 C15B 107.3(14) . 12_655 ?
C15A C16A H16A 117.8 . . ?
N2 C16A H16A 117.8 . . ?
N2 C16A C15A 124.5(16) . . ?
C14 C15A C16A 121.6(15) . . ?
C14 C15A H15A 119.2 . . ?
C16A C15A H15A 119.2 . . ?
C14 C15B H15B 122.0 . . ?
C16B C15B C14 116.1(15) . . ?
C16B C15B H15B 122.0 . . ?
C15B C16B H16B 118.8 . . ?
C15B C16B N2 122.4(16) . . ?
N2 C16B H16B 118.8 . . ?
C16A N2 Cd1 125.0(8) . . ?
C16A N2 Cd1 125.0(8) 12_655 . ?
C16A N2 C16A 96.1(16) 12_655 . ?
C16A N2 C16B 117.5(11) . 12_655 ?
C16A N2 C16B 117.5(11) 12_655 . ?
C16B N2 Cd1 117.5(7) 12_655 . ?
C16B N2 Cd1 117.5(7) . . ?
C16B N2 C16B 105.5(14) . 12_655 ?
O1 C17 C18 121.0(7) . . ?
O2 C17 O1 119.8(9) . . ?
O2 C17 C18 119.1(9) . . ?
C17 C18 H18A 108.7 . . ?
C17 C18 H18B 108.7 . . ?
C17 C18 C19 114.4(9) . . ?
H18A C18 H18B 107.6 . . ?
C19 C18 H18A 108.7 . . ?
C19 C18 H18B 108.7 . . ?
C20 C19 C18 119.4(10) . . ?
C20 C19 C21 119.2(10) . 4_576 ?
C21 C19 C18 120.9(10) 4_576 . ?
C19 C20 H20 120.5 . . ?
C19 C20 C21 119.1(11) . . ?
C21 C20 H20 120.5 . . ?
C19 C21 C20 121.4(11) 4_576 . ?
C19 C21 H21 119.3 4_576 . ?
C20 C21 H21 119.3 . . ?
C10 C9 C8 124.1(9) . . ?
C10 C9 C11 115.6(9) . . ?
C11 C9 C8 120.3(9) . . ?
C9 C10 H10 119.8 . . ?
C9 C10 C12 120.4(10) . . ?
C12 C10 H10 119.8 . . ?
C9 C11 H11 120.4 . . ?
C9 C11 C13 119.3(10) . . ?
C13 C11 H11 120.4 . . ?
C10 C12 H12 117.2 . . ?
N3 C12 C10 125.6(10) . . ?
N3 C12 H12 117.2 . . ?
C11 C13 H13 117.5 . . ?
N3 C13 C11 125.0(11) . . ?
N3 C13 H13 117.5 . . ?
C12 N3 Cd1 123.7(7) . 9_666 ?
C13 N3 Cd1 122.2(7) . 9_666 ?
C13 N3 C12 114.1(9) . . ?
C1A N1 Cd1 125.4(7) . . ?
C1A N1 Cd1 125.4(7) 12_655 . ?
C1A N1 C1B 115.8(9) 12_655 . ?
C1A N1 C1B 96.8(9) 12_655 12_655 ?
C1A N1 C1B 115.8(10) . 12_655 ?
C1A N1 C1B 96.8(9) . . ?
C1B N1 Cd1 118.8(7) . . ?
C1B N1 Cd1 118.8(7) 12_655 . ?
C2A C3 C6 121.0(9) . 10_567 ?
C2A C3 C6 121.0(8) 12_655 10_567 ?
C2B C3 C6 121.5(9) . 10_567 ?
C2B C3 C6 121.5(9) 12_655 10_567 ?
C2B C3 C2A 99.8(9) 12_655 12_655 ?
C2B C3 C2A 117.6(10) . 12_655 ?
C2B C3 C2A 99.8(9) . . ?
C2B C3 C2A 117.6(10) 12_655 . ?
N1 C1A H1A 117.9 . . ?
N1 C1A C2A 102.2(10) . 12_655 ?
N1 C1A C2A 124.2(12) . . ?
C2A C1A H1A 117.9 . . ?
C2A C1A H1A 128.6 12_655 . ?
C3 C2A H2A 120.6 . . ?
C1A C2A C3 118.9(11) . . ?
C1A C2A H2A 120.6 . . ?
N1 C1B H1B 118.5 . . ?
N1 C1B C2B 100.3(10) . 12_655 ?
C2B C1B N1 123.0(12) . . ?
C2B C1B H1B 118.5 . . ?
C2B C1B H1B 130.0 12_655 . ?
C3 C2B C1B 120.4(12) . . ?
C3 C2B H2B 119.8 . . ?
C1B C2B H2B 119.8 . . ?

loop_
_geom_bond_atom_site_label_1
_geom_bond_atom_site_label_2
_geom_bond_distance
_geom_bond_site_symmetry_2
_geom_bond_publ_flag
Cd1 O1 2.330(5) 12_655 ?
Cd1 O1 2.330(5) . ?
Cd1 O2 2.460(7) 12_655 ?
Cd1 O2 2.460(7) . ?
Cd1 N2 2.356(8) . ?
Cd1 N3 2.354(8) 9_666 ?
Cd1 N1 2.341(7) . ?
O1 C17 1.276(11) . ?
O2 C17 1.246(9) . ?
N4 H4 0.8800 . ?
N4 C6 1.343(12) . ?
N4 C7 1.398(12) . ?
N5 C6 1.380(12) . ?
N5 C8 1.359(11) . ?
C6 C3 1.429(12) 10_557 ?
C7 C8 1.384(13) . ?
C7 C14 1.450(13) . ?
C8 C9 1.482(12) . ?
C14 C15A 1.282(17) 12_655 ?
C14 C15A 1.282(17) . ?
C14 C15B 1.477(18) . ?
C14 C15B 1.477(18) 12_655 ?
C16A H16A 0.9500 . ?
C16A C15A 1.413(19) . ?
C16A N2 1.217(17) . ?
C15A H15A 0.9500 . ?
C15B H15B 0.9500 . ?
C15B C16B 1.366(19) . ?
C16B H16B 0.9500 . ?
C16B N2 1.414(18) . ?
C17 C18 1.502(14) . ?
C18 H18A 0.9900 . ?
C18 H18B 0.9900 . ?
C18 C19 1.533(12) . ?
C19 C20 1.327(15) . ?
C19 C21 1.373(14) 4_576 ?
C20 H20 0.9500 . ?
C20 C21 1.400(14) . ?
C21 H21 0.9500 . ?
C9 C10 1.315(13) . ?
C9 C11 1.340(15) . ?
C10 H10 0.9500 . ?
C10 C12 1.390(13) . ?
C11 H11 0.9500 . ?
C11 C13 1.411(16) . ?
C12 H12 0.9500 . ?
C12 N3 1.272(13) . ?
C13 H13 0.9500 . ?
C13 N3 1.268(14) . ?
N1 C1A 1.328(14) . ?
N1 C1A 1.328(14) 12_655 ?
N1 C1B 1.368(15) 12_655 ?
N1 C1B 1.368(15) . ?
C3 C2A 1.400(15) 12_655 ?
C3 C2A 1.400(15) . ?
C3 C2B 1.360(15) 12_655 ?
C3 C2B 1.360(15) . ?
C1A H1A 0.9500 . ?
C1A C2A 1.374(16) . ?
C2A H2A 0.9500 . ?
C1B H1B 0.9500 . ?
C1B C2B 1.367(17) . ?
C2B H2B 0.9500 . ?

loop_
_geom_torsion_atom_site_label_1
_geom_torsion_atom_site_label_2
_geom_torsion_atom_site_label_3
_geom_torsion_atom_site_label_4
_geom_torsion
_geom_torsion_site_symmetry_1
_geom_torsion_site_symmetry_2
_geom_torsion_site_symmetry_3
_geom_torsion_site_symmetry_4
_geom_torsion_publ_flag
Cd1 O1 C17 O2 0.5(9) . . . . ?
Cd1 O1 C17 C18 177.6(8) . . . . ?
Cd1 O2 C17 O1 -0.4(8) . . . . ?
Cd1 O2 C17 C18 -177.7(8) . . . . ?
Cd1 N1 C1A C2A 147.8(6) . . . 12_655 ?
Cd1 N1 C1A C2A -178.9(10) . . . . ?
Cd1 N1 C1B C2B -176.1(11) . . . . ?
Cd1 N1 C1B C2B -143.5(6) . . . 12_655 ?
O1 C17 C18 C19 6.6(14) . . . . ?
O2 C17 C18 C19 -176.3(9) . . . . ?
N4 C7 C8 N5 0.000(4) . . . . ?
N4 C7 C8 C9 180.000(4) . . . . ?
N4 C7 C14 C15A -119.8(11) . . . 12_655 ?
N4 C7 C14 C15A 119.8(11) . . . . ?
N4 C7 C14 C15B 67.2(9) . . . . ?
N4 C7 C14 C15B -67.2(9) . . . 12_655 ?
N5 C8 C9 C10 180.000(4) . . . . ?
N5 C8 C9 C11 0.000(5) . . . . ?
C6 N4 C7 C8 0.000(3) . . . . ?
C6 N4 C7 C14 180.000(4) . . . . ?
C6 N5 C8 C7 0.000(3) . . . . ?
C6 N5 C8 C9 180.000(3) . . . . ?
C6 C3 C2A C1A 179.1(10) 10_567 . . . ?
C6 C3 C2B C1B -178.1(10) 10_567 . . . ?
C7 N4 C6 N5 0.000(3) . . . . ?
C7 N4 C6 C3 180.000(4) . . . 10_557 ?
C7 C8 C9 C10 0.000(5) . . . . ?
C7 C8 C9 C11 180.000(4) . . . . ?
C7 C14 C15A C16A -179.6(12) . . . . ?
C7 C14 C15B C16B 179.6(12) . . . . ?
C8 N5 C6 N4 0.000(3) . . . . ?
C8 N5 C6 C3 180.000(4) . . . 10_557 ?
C8 C7 C14 C15A 60.2(11) . . . 12_655 ?
C8 C7 C14 C15A -60.2(11) . . . . ?
C8 C7 C14 C15B 112.8(9) . . . 12_655 ?
C8 C7 C14 C15B -112.8(9) . . . . ?
C8 C9 C10 C12 180.000(4) . . . . ?
C8 C9 C11 C13 180.000(4) . . . . ?
C14 C7 C8 N5 180.000(4) . . . . ?
C14 C7 C8 C9 0.000(6) . . . . ?
C14 C15B C16B N2 -1(2) . . . . ?
C15A C14 C15A C16A 47(2) 12_655 . . . ?
C15A C14 C15B C16B 70.6(16) . . . . ?
C15A C14 C15B C16B 6(2) 12_655 . . . ?
C15A C16A N2 Cd1 175.8(11) . . . . ?
C15A C16A N2 C16A -43(2) . . . 12_655 ?
C15A C16A N2 C16B -3(2) . . . 12_655 ?
C15A C16A N2 C16B 80.9(18) . . . . ?
C15B C14 C15A C16A 7(2) 12_655 . . . ?
C15B C14 C15A C16A -80.0(17) . . . . ?
C15B C14 C15B C16B -41(2) 12_655 . . . ?
C15B C16B N2 Cd1 175.2(12) . . . . ?
C15B C16B N2 C16A -4(2) . . . 12_655 ?
C15B C16B N2 C16A -71.8(17) . . . . ?
C15B C16B N2 C16B 42(2) . . . 12_655 ?
N2 C16A C15A C14 -3(2) . . . . ?
C17 C18 C19 C20 -87.2(14) . . . . ?
C17 C18 C19 C21 85.1(15) . . . 4_576 ?
C18 C19 C20 C21 179.7(11) . . . . ?
C19 C20 C21 C19 -3.1(19) . . . 4_576 ?
C21 C19 C20 C21 7.3(18) 4_576 . . . ?
C9 C10 C12 N3 0.000(4) . . . . ?
C9 C11 C13 N3 0.000(5) . . . . ?
C10 C9 C11 C13 0.000(4) . . . . ?
C10 C12 N3 Cd1 180.000(3) . . . 9_666 ?
C10 C12 N3 C13 0.000(4) . . . . ?
C11 C9 C10 C12 0.000(4) . . . . ?
C11 C13 N3 Cd1 180.000(3) . . . 9_666 ?
C11 C13 N3 C12 0.000(4) . . . . ?
N1 C1A C2A C3 3(2) . . . . ?
N1 C1B C2B C3 -3(2) . . . . ?
C1A N1 C1A C2A 73.6(14) 12_655 . . . ?
C1A N1 C1A C2A 40.3(9) 12_655 . . 12_655 ?
C1A N1 C1B C2B 79.5(10) . . . 12_655 ?
C1A N1 C1B C2B 46.9(15) . . . . ?
C1A N1 C1B C2B 3.0(17) 12_655 . . . ?
C1A N1 C1B C2B 35.7(12) 12_655 . . 12_655 ?
C2A C3 C2A C1A -76.9(13) 12_655 . . . ?
C2A C3 C2B C1B 0.4(17) 12_655 . . . ?
C2A C3 C2B C1B -42.3(15) . . . . ?
C2A C1A C2A C3 64.6(11) 12_655 . . . ?
C1B N1 C1A C2A -46.1(15) . . . . ?
C1B N1 C1A C2A -33.2(12) 12_655 . . 12_655 ?
C1B N1 C1A C2A 0.1(18) 12_655 . . . ?
C1B N1 C1A C2A -79.4(10) . . . 12_655 ?
C1B N1 C1B C2B -39.3(9) 12_655 . . 12_655 ?
C1B N1 C1B C2B -71.9(14) 12_655 . . . ?
C2B C3 C2A C1A -2.4(17) 12_655 . . . ?
C2B C3 C2A C1A 43.0(14) . . . . ?
C2B C3 C2B C1B 76.7(13) 12_655 . . . ?
C2B C1B C2B C3 -63.6(11) 12_655 . . . ?

loop_
_smtbx_masks_void_nr
_smtbx_masks_void_average_x
_smtbx_masks_void_average_y
_smtbx_masks_void_average_z
_smtbx_masks_void_volume
_smtbx_masks_void_count_electrons
_smtbx_masks_void_content
1 -0.097 -0.576 -0.894 3462.5 721.2 ?
2 0.000 0.000 0.500 0.3 0.0 ?
3 0.000 0.500 0.000 0.3 0.0 ?
4 0.500 0.000 0.000 0.3 0.0 ?
5 0.500 0.500 0.500 0.3 0.0 ?
